data_1568554
loop_
_publ_author_name
'K\"onig, Nils'
'God\'inez-Loyola, Yokari'
'Yang, Fangshun'
'Laube, Christian'
'Laue, Michael'
'L\"onnecke, Peter'
'Strassert, Cristian A.'
'Hey-Hawkins, Evamarie'

_publ_section_title
;
 Facile modification of phosphole-based aggregation-induced emission
 luminogens with sulfonyl isocyanates
;
_journal_issue 9
_journal_name_full 'Chemical Science'
_journal_page_first 2267
_journal_page_last 2274
_journal_paper_doi 10.1039/D3SC00308F
_journal_volume 14
_journal_year 2023
_chemical_absolute_configuration ad
_chemical_formula_moiety 'C22 H17 Cl N1 O2 P S,0.5(C2 H3 N)'
_chemical_formula_sum 'C23 H18.5 Cl N1.5 O2 P S'
_chemical_formula_weight 446.37
_space_group_crystal_system monoclinic
_space_group_IT_number 9
_space_group_name_Hall 'C -2yc'
_space_group_name_H-M_alt 'C 1 c 1'
_atom_sites_solution_hydrogens geom
_atom_sites_solution_primary dual
_atom_sites_solution_secondary difmap
_audit_creation_method SHELXL-2018/3
_audit_update_record
;
2022-11-11 deposited with the CCDC.	2023-01-24 downloaded from the CCDC.
;
_cell_angle_alpha 90
_cell_angle_beta 91.813(2)
_cell_angle_gamma 90
_cell_formula_units_Z 8
_cell_length_a 8.0545(2)
_cell_length_b 27.2503(6)
_cell_length_c 18.9144(5)
_cell_measurement_reflns_used 6832
_cell_measurement_temperature 130(2)
_cell_measurement_theta_max 29.4720
_cell_measurement_theta_min 2.6160
_cell_volume 4149.40(18)
_computing_cell_refinement 'CrysAlisPro 1.171.40.74a (Rigaku OD, 2020)'
_computing_data_collection 'CrysAlisPro 1.171.40.74a (Rigaku OD, 2020)'
_computing_data_reduction 'CrysAlisPro 1.171.40.74a (Rigaku OD, 2020)'
_computing_molecular_graphics
;
 ORTEP3 for Windows
 L. J. Farrugia, J. Appl. Crystallogr. 1997, 30, 565.
 or
 DIAMOND Version 4.5.3
 K. Brandenburg, Crystal Impact GbR, Bonn, Germany
;
_computing_publication_material
;
 WINGX
 L.J. Farrugia,
 J. Appl. Cryst., 2012, 45, 849-854.
;
_computing_structure_refinement 'SHELXL-2018/3 (Sheldrick, 2018)'
_computing_structure_solution SHELXT-2018-2
_diffrn_ambient_temperature 130(2)
_diffrn_detector_area_resol_mean 16.3560
_diffrn_measured_fraction_theta_full 1.000
_diffrn_measured_fraction_theta_max 0.927
_diffrn_measurement_device_type 'Xcalibur, Sapphire3, Gemini'
_diffrn_measurement_method '\w scans'
_diffrn_radiation_type MoK\a
_diffrn_radiation_wavelength 0.71073
_diffrn_reflns_av_R_equivalents 0.0468
_diffrn_reflns_av_unetI/netI 0.1003
_diffrn_reflns_Laue_measured_fraction_full 1.000
_diffrn_reflns_Laue_measured_fraction_max 0.927
_diffrn_reflns_limit_h_max 11
_diffrn_reflns_limit_h_min -11
_diffrn_reflns_limit_k_max 37
_diffrn_reflns_limit_k_min -38
_diffrn_reflns_limit_l_max 26
_diffrn_reflns_limit_l_min -25
_diffrn_reflns_number 13347
_diffrn_reflns_point_group_measured_fraction_full 0.886
_diffrn_reflns_point_group_measured_fraction_max 0.799
_diffrn_reflns_theta_full 28.285
_diffrn_reflns_theta_max 30.228
_diffrn_reflns_theta_min 1.842
_diffrn_source 'fine-focus sealed X-ray tube'
_exptl_absorpt_coefficient_mu 0.384
_exptl_absorpt_correction_T_max 1.00000
_exptl_absorpt_correction_T_min 0.97902
_exptl_absorpt_correction_type multi-scan
_exptl_absorpt_process_details
;
CrysAlisPro 1.171.40.74a (Rigaku Oxford Diffraction, 2020)
Empirical absorption correction using spherical harmonics,
 implemented in SCALE3 ABSPACK scaling algorithm.
;
_exptl_crystal_colour 'clear intense orange'
_exptl_crystal_density_diffrn 1.429
_exptl_crystal_description prism
_exptl_crystal_F_000 1848
_exptl_crystal_size_max 0.25
_exptl_crystal_size_mid 0.10
_exptl_crystal_size_min 0.10
_refine_diff_density_max 0.319
_refine_diff_density_min -0.431
_refine_diff_density_rms 0.065
_refine_ls_abs_structure_details
;
 Classical Flack method preferred over Parsons because s.u. lower.
;
_refine_ls_abs_structure_Flack 0.06(7)
_refine_ls_extinction_method none
_refine_ls_goodness_of_fit_ref 0.911
_refine_ls_hydrogen_treatment constr
_refine_ls_matrix_type full
_refine_ls_number_parameters 534
_refine_ls_number_reflns 13347
_refine_ls_number_restraints 2
_refine_ls_restrained_S_all 0.911
_refine_ls_R_factor_all 0.0737
_refine_ls_R_factor_gt 0.0467
_refine_ls_shift/su_max 0.000
_refine_ls_shift/su_mean 0.000
_refine_ls_structure_factor_coef Fsqd
_refine_ls_weighting_details 'w=1/[\s^2^(Fo^2^)+(0.0489P)^2^] where P=(Fo^2^+2Fc^2^)/3'
_refine_ls_weighting_scheme calc
_refine_ls_wR_factor_gt 0.0979
_refine_ls_wR_factor_ref 0.1029
_reflns_Friedel_coverage 0.721
_reflns_Friedel_fraction_full 0.773
_reflns_Friedel_fraction_max 0.670
_reflns_number_gt 8958
_reflns_number_total 13347
_reflns_threshold_expression 'I > 2\s(I)'
_cod_data_source_file d3sc00308f2.cif
_cod_data_source_block comp_8a_x3313fin
_cod_original_sg_symbol_H-M 'C c'
_cod_original_formula_sum 'C23 H18.50 Cl N1.50 O2 P S'
_cod_database_code 1568554
_shelx_shelxl_version_number 2018/3
_shelx_space_group_comment
;
The symmetry employed for this shelxl refinement is uniquely defined
by the following loop, which should always be used as a source of
symmetry information in preference to the above space-group names.
They are only intended as comments.
;

loop_
_space_group_symop_operation_xyz
'x, y, z'
'x, -y, z+1/2'
'x+1/2, y+1/2, z'
'x+1/2, -y+1/2, z+1/2'

loop_
_atom_site_label
_atom_site_type_symbol
_atom_site_fract_x
_atom_site_fract_y
_atom_site_fract_z
_atom_site_U_iso_or_equiv
_atom_site_adp_type
_atom_site_occupancy
_atom_site_site_symmetry_order
_atom_site_calc_flag
_atom_site_refinement_flags_posn
_atom_site_refinement_flags_adp
_atom_site_refinement_flags_occupancy
_atom_site_disorder_assembly
_atom_site_disorder_group
Cl1 Cl 0.97076(16) 0.25225(5) 0.42247(8) 0.0316(3) Uani 1 1 d . . . . .
Cl2 Cl 0.11616(17) 0.33945(6) 0.56468(8) 0.0353(4) Uani 1 1 d . . . . .
S1 S 0.92408(14) 0.20422(5) 0.50491(7) 0.0215(3) Uani 1 1 d . . . . .
S2 S 0.16345(14) 0.38680(5) 0.48138(7) 0.0219(3) Uani 1 1 d . . . . .
P1 P 0.60091(15) 0.17470(5) 0.47286(7) 0.0183(3) Uani 1 1 d . . . . .
P2 P 0.48838(15) 0.41502(5) 0.51718(7) 0.0189(3) Uani 1 1 d . . . . .
O1 O 0.8563(4) 0.23503(13) 0.55808(19) 0.0245(9) Uani 1 1 d . . . . .
O2 O 1.0810(4) 0.18203(14) 0.5189(2) 0.0312(10) Uani 1 1 d . . . . .
O3 O 0.2268(4) 0.35525(14) 0.4286(2) 0.0268(9) Uani 1 1 d . . . . .
O4 O 0.0086(4) 0.40970(15) 0.4680(2) 0.0349(11) Uani 1 1 d . . . . .
N1 N 0.7987(5) 0.16666(15) 0.4716(2) 0.0208(10) Uani 1 1 d . . . . .
N2 N 0.2914(5) 0.42344(16) 0.5135(2) 0.0231(10) Uani 1 1 d . . . . .
N3 N 0.1330(7) 0.4724(2) 0.6894(4) 0.0597(17) Uani 1 1 d . . . . .
C1 C 0.5109(6) 0.22615(19) 0.4265(3) 0.0196(12) Uani 1 1 d . . . . .
C2 C 0.4142(6) 0.24947(19) 0.4727(3) 0.0209(12) Uani 1 1 d . . . . .
H2 H 0.346482 0.276662 0.459275 0.025 Uiso 1 1 calc R U . . .
C3 C 0.4205(6) 0.2301(2) 0.5453(3) 0.0251(12) Uani 1 1 d . . . . .
H3 H 0.360351 0.245085 0.581911 0.030 Uiso 1 1 calc R U . . .
C4 C 0.5142(6) 0.1905(2) 0.5574(3) 0.0202(12) Uani 1 1 d . . . . .
C5 C 0.5140(6) 0.11895(19) 0.4383(3) 0.0176(11) Uani 1 1 d . . . . .
C6 C 0.3445(6) 0.1166(2) 0.4244(3) 0.0242(12) Uani 1 1 d . . . . .
H6 H 0.276128 0.144503 0.431027 0.029 Uiso 1 1 calc R U . . .
C7 C 0.2760(7) 0.0724(2) 0.4005(3) 0.0289(13) Uani 1 1 d . . . . .
H7 H 0.159742 0.070367 0.390763 0.035 Uiso 1 1 calc R U . . .
C8 C 0.3736(7) 0.0318(2) 0.3908(3) 0.0315(14) Uani 1 1 d . . . . .
H8 H 0.324764 0.002005 0.374338 0.038 Uiso 1 1 calc R U . . .
C9 C 0.5419(7) 0.0342(2) 0.4049(4) 0.0338(16) Uani 1 1 d . . . . .
H9 H 0.609305 0.006042 0.398676 0.041 Uiso 1 1 calc R U . . .
C10 C 0.6131(7) 0.0781(2) 0.4283(3) 0.0282(13) Uani 1 1 d . . . . .
H10 H 0.729630 0.079971 0.437421 0.034 Uiso 1 1 calc R U . . .
C11 C 0.5276(6) 0.2373(2) 0.3513(3) 0.0207(12) Uani 1 1 d . . . . .
C12 C 0.6273(7) 0.2072(2) 0.3096(3) 0.0278(14) Uani 1 1 d . . . . .
H12 H 0.681105 0.179418 0.330316 0.033 Uiso 1 1 calc R U . . .
C13 C 0.6478(7) 0.2177(2) 0.2383(3) 0.0328(14) Uani 1 1 d . . . . .
H13 H 0.714547 0.196963 0.210454 0.039 Uiso 1 1 calc R U . . .
C14 C 0.5711(7) 0.2581(2) 0.2083(3) 0.0339(15) Uani 1 1 d . . . . .
H14 H 0.584266 0.265073 0.159634 0.041 Uiso 1 1 calc R U . . .
C15 C 0.4747(8) 0.2886(2) 0.2489(3) 0.0361(16) Uani 1 1 d . . . . .
H15 H 0.422387 0.316525 0.227913 0.043 Uiso 1 1 calc R U . . .
C16 C 0.4546(7) 0.2788(2) 0.3192(3) 0.0301(14) Uani 1 1 d . . . . .
H16 H 0.390203 0.300458 0.346619 0.036 Uiso 1 1 calc R U . . .
C17 C 0.5508(6) 0.1655(2) 0.6239(3) 0.0220(13) Uani 1 1 d . . . . .
C18 C 0.6351(6) 0.1201(2) 0.6254(3) 0.0259(12) Uani 1 1 d . . . . .
H18 H 0.665277 0.105122 0.582350 0.031 Uiso 1 1 calc R U . . .
C19 C 0.6740(7) 0.0974(2) 0.6889(3) 0.0315(14) Uani 1 1 d . . . . .
H19 H 0.731194 0.066891 0.689189 0.038 Uiso 1 1 calc R U . . .
C20 C 0.6306(7) 0.1184(2) 0.7517(3) 0.0337(14) Uani 1 1 d . . . . .
H20 H 0.656914 0.102539 0.795304 0.040 Uiso 1 1 calc R U . . .
C21 C 0.5482(7) 0.1631(2) 0.7508(3) 0.0324(14) Uani 1 1 d . . . . .
H21 H 0.518548 0.177886 0.794068 0.039 Uiso 1 1 calc R U . . .
C22 C 0.5094(6) 0.1860(2) 0.6882(3) 0.0283(13) Uani 1 1 d . . . . .
H22 H 0.452920 0.216647 0.688653 0.034 Uiso 1 1 calc R U . . .
C23 C 0.5702(6) 0.3648(2) 0.5704(3) 0.0202(12) Uani 1 1 d . . . . .
C24 C 0.6636(6) 0.33804(19) 0.5277(3) 0.0258(13) Uani 1 1 d . . . . .
H24 H 0.721637 0.309746 0.544310 0.031 Uiso 1 1 calc R U . . .
C25 C 0.6720(6) 0.35427(19) 0.4548(3) 0.0224(12) Uani 1 1 d . . . . .
H25 H 0.734938 0.336901 0.421291 0.027 Uiso 1 1 calc R U . . .
C26 C 0.5866(6) 0.3950(2) 0.4369(3) 0.0209(11) Uani 1 1 d . . . . .
C27 C 0.5734(6) 0.4730(2) 0.5442(3) 0.0219(12) Uani 1 1 d . . . . .
C28 C 0.7438(6) 0.4767(2) 0.5581(3) 0.0232(12) Uani 1 1 d . . . . .
H28 H 0.812732 0.448502 0.556406 0.028 Uiso 1 1 calc R U . . .
C29 C 0.8109(7) 0.5221(2) 0.5742(3) 0.0286(13) Uani 1 1 d . . . . .
H29 H 0.926865 0.524860 0.584244 0.034 Uiso 1 1 calc R U . . .
C30 C 0.7135(7) 0.5630(2) 0.5759(3) 0.0268(13) Uani 1 1 d . . . . .
H30 H 0.761928 0.594013 0.586556 0.032 Uiso 1 1 calc R U . . .
C31 C 0.5455(7) 0.5593(2) 0.5623(3) 0.0285(13) Uani 1 1 d . . . . .
H31 H 0.478000 0.587886 0.562978 0.034 Uiso 1 1 calc R U . . .
C32 C 0.4743(6) 0.5141(2) 0.5477(3) 0.0252(13) Uani 1 1 d . . . . .
H32 H 0.357476 0.511333 0.540088 0.030 Uiso 1 1 calc R U . . .
C33 C 0.5455(6) 0.35779(19) 0.6465(3) 0.0226(12) Uani 1 1 d . . . . .
C34 C 0.4500(6) 0.3903(2) 0.6847(3) 0.0278(13) Uani 1 1 d . . . . .
H34 H 0.394938 0.416659 0.660874 0.033 Uiso 1 1 calc R U . . .
C35 C 0.4340(7) 0.3848(2) 0.7572(3) 0.0299(14) Uani 1 1 d . . . . .
H35 H 0.368132 0.407256 0.782487 0.036 Uiso 1 1 calc R U . . .
C36 C 0.5137(7) 0.3466(2) 0.7927(3) 0.0289(14) Uani 1 1 d . . . . .
H36 H 0.503886 0.342924 0.842325 0.035 Uiso 1 1 calc R U . . .
C37 C 0.6086(7) 0.3136(2) 0.7547(3) 0.0357(16) Uani 1 1 d . . . . .
H37 H 0.663062 0.287164 0.778619 0.043 Uiso 1 1 calc R U . . .
C38 C 0.6240(7) 0.3189(2) 0.6824(3) 0.0276(13) Uani 1 1 d . . . . .
H38 H 0.688380 0.296044 0.657051 0.033 Uiso 1 1 calc R U . . .
C39 C 0.5835(6) 0.42144(19) 0.3708(3) 0.0211(12) Uani 1 1 d . . . . .
C40 C 0.7043(7) 0.4133(2) 0.3210(3) 0.0338(13) Uani 1 1 d . . . . .
H40 H 0.787937 0.389361 0.330565 0.041 Uiso 1 1 calc R U . . .
C41 C 0.7054(8) 0.4387(2) 0.2589(3) 0.0388(15) Uani 1 1 d . . . . .
H41 H 0.788162 0.432237 0.225504 0.047 Uiso 1 1 calc R U . . .
C42 C 0.5851(7) 0.4741(2) 0.2449(3) 0.0369(15) Uani 1 1 d . . . . .
H42 H 0.586024 0.492087 0.201842 0.044 Uiso 1 1 calc R U . . .
C43 C 0.4655(7) 0.4832(2) 0.2926(3) 0.0330(14) Uani 1 1 d . . . . .
H43 H 0.382783 0.507248 0.282566 0.040 Uiso 1 1 calc R U . . .
C44 C 0.4642(6) 0.4577(2) 0.3553(3) 0.0265(13) Uani 1 1 d . . . . .
H44 H 0.381420 0.464709 0.388493 0.032 Uiso 1 1 calc R U . . .
C45 C 0.0382(8) 0.4436(3) 0.7038(4) 0.0402(17) Uani 1 1 d . . . . .
C46 C -0.0814(8) 0.4064(3) 0.7202(4) 0.0503(18) Uani 1 1 d . . . . .
H46A H -0.084088 0.381455 0.682930 0.075 Uiso 1 1 calc R U . . .
H46B H -0.191547 0.421435 0.723302 0.075 Uiso 1 1 calc R U . . .
H46C H -0.050149 0.391127 0.765582 0.075 Uiso 1 1 calc R U . . .

loop_
_atom_site_aniso_label
_atom_site_aniso_U_11
_atom_site_aniso_U_22
_atom_site_aniso_U_33
_atom_site_aniso_U_23
_atom_site_aniso_U_13
_atom_site_aniso_U_12
Cl1 0.0362(8) 0.0263(8) 0.0326(8) 0.0007(7) 0.0036(6) -0.0072(6)
Cl2 0.0398(9) 0.0364(9) 0.0298(9) 0.0022(7) 0.0039(6) -0.0138(7)
S1 0.0152(6) 0.0211(8) 0.0281(8) -0.0018(6) -0.0006(5) -0.0002(5)
S2 0.0168(6) 0.0210(7) 0.0277(8) -0.0019(6) -0.0004(6) 0.0000(5)
P1 0.0164(7) 0.0177(7) 0.0206(8) -0.0014(6) -0.0011(5) -0.0003(5)
P2 0.0161(7) 0.0163(7) 0.0243(8) 0.0001(6) -0.0006(5) 0.0005(5)
O1 0.027(2) 0.021(2) 0.025(2) -0.0064(17) -0.0020(16) -0.0007(16)
O2 0.013(2) 0.033(2) 0.048(3) -0.005(2) -0.0026(18) 0.0060(16)
O3 0.026(2) 0.026(2) 0.029(2) -0.0046(18) 0.0017(17) -0.0016(16)
O4 0.011(2) 0.040(3) 0.053(3) -0.007(2) -0.0090(18) 0.0031(17)
N1 0.022(2) 0.015(2) 0.025(3) -0.003(2) -0.0029(18) -0.0039(18)
N2 0.017(2) 0.019(2) 0.033(3) -0.002(2) -0.0010(18) -0.0033(18)
N3 0.043(3) 0.043(4) 0.091(5) -0.003(4) -0.018(3) -0.007(3)
C1 0.015(3) 0.014(3) 0.029(3) 0.003(2) -0.002(2) -0.001(2)
C2 0.021(3) 0.018(3) 0.024(3) -0.001(2) -0.001(2) 0.003(2)
C3 0.022(3) 0.027(3) 0.027(3) -0.002(3) 0.001(2) -0.001(2)
C4 0.015(3) 0.023(3) 0.023(3) -0.006(2) 0.001(2) -0.002(2)
C5 0.021(3) 0.015(3) 0.017(3) 0.001(2) -0.002(2) -0.003(2)
C6 0.025(3) 0.024(3) 0.024(3) 0.002(3) -0.002(2) -0.004(2)
C7 0.022(3) 0.029(3) 0.036(4) -0.002(3) -0.007(2) -0.006(2)
C8 0.039(3) 0.021(3) 0.034(4) -0.003(3) -0.002(3) -0.010(2)
C9 0.032(4) 0.016(3) 0.053(4) -0.011(3) 0.000(3) 0.003(2)
C10 0.025(3) 0.021(3) 0.038(4) -0.005(3) -0.003(2) 0.002(2)
C11 0.018(3) 0.022(3) 0.021(3) 0.000(2) -0.005(2) -0.001(2)
C12 0.032(3) 0.030(3) 0.021(3) 0.004(3) -0.002(2) 0.010(2)
C13 0.032(3) 0.039(4) 0.028(3) -0.004(3) 0.004(2) 0.010(3)
C14 0.033(3) 0.048(4) 0.020(3) 0.004(3) -0.004(2) 0.008(3)
C15 0.036(4) 0.038(4) 0.034(4) 0.009(3) 0.002(3) 0.012(3)
C16 0.032(3) 0.026(3) 0.033(4) 0.004(3) 0.001(2) 0.008(2)
C17 0.015(3) 0.022(3) 0.029(3) -0.001(2) 0.002(2) -0.002(2)
C18 0.025(3) 0.022(3) 0.031(3) -0.002(3) 0.001(2) -0.002(2)
C19 0.032(3) 0.031(3) 0.031(4) 0.005(3) -0.006(2) -0.003(2)
C20 0.036(3) 0.037(4) 0.029(4) 0.004(3) -0.003(3) -0.010(3)
C21 0.039(3) 0.039(4) 0.020(3) -0.001(3) 0.003(2) -0.007(3)
C22 0.029(3) 0.026(3) 0.029(3) 0.002(3) 0.002(2) -0.004(2)
C23 0.021(3) 0.014(3) 0.025(3) 0.003(2) 0.002(2) 0.001(2)
C24 0.024(3) 0.016(3) 0.037(4) 0.005(2) -0.006(2) 0.000(2)
C25 0.019(3) 0.018(3) 0.030(3) -0.003(2) 0.003(2) 0.002(2)
C26 0.019(3) 0.020(3) 0.024(3) -0.003(2) 0.002(2) -0.006(2)
C27 0.023(3) 0.019(3) 0.024(3) 0.002(2) 0.004(2) -0.001(2)
C28 0.021(3) 0.024(3) 0.025(3) -0.001(2) 0.002(2) 0.000(2)
C29 0.027(3) 0.035(3) 0.024(3) -0.003(3) 0.000(2) -0.010(3)
C30 0.036(3) 0.022(3) 0.023(3) -0.003(2) -0.002(2) -0.006(2)
C31 0.035(3) 0.020(3) 0.030(3) 0.001(3) 0.003(3) 0.006(2)
C32 0.021(3) 0.020(3) 0.034(3) 0.000(3) -0.003(2) 0.003(2)
C33 0.020(3) 0.020(3) 0.028(3) 0.005(2) -0.004(2) -0.005(2)
C34 0.025(3) 0.026(3) 0.031(4) 0.005(3) -0.004(2) 0.000(2)
C35 0.037(3) 0.023(3) 0.029(3) -0.001(3) -0.003(3) -0.001(2)
C36 0.032(3) 0.032(3) 0.022(3) 0.004(3) -0.004(2) -0.008(3)
C37 0.037(4) 0.031(4) 0.038(4) 0.012(3) -0.012(3) -0.002(3)
C38 0.028(3) 0.020(3) 0.034(4) 0.004(3) -0.002(2) 0.000(2)
C39 0.019(3) 0.019(3) 0.026(3) -0.001(2) -0.002(2) -0.003(2)
C40 0.041(3) 0.028(3) 0.032(4) -0.004(3) 0.004(3) 0.010(3)
C41 0.055(4) 0.039(4) 0.023(3) 0.000(3) 0.006(3) 0.009(3)
C42 0.053(4) 0.037(4) 0.020(3) 0.004(3) -0.004(3) -0.001(3)
C43 0.037(3) 0.028(3) 0.033(4) 0.006(3) -0.009(3) 0.002(3)
C44 0.025(3) 0.027(3) 0.027(3) 0.001(2) -0.002(2) 0.000(2)
C45 0.030(3) 0.042(4) 0.048(4) -0.008(3) -0.015(3) 0.007(3)
C46 0.045(4) 0.057(5) 0.049(4) 0.001(4) 0.002(3) -0.011(3)

loop_
_atom_type_symbol
_atom_type_description
_atom_type_scat_dispersion_real
_atom_type_scat_dispersion_imag
_atom_type_scat_source
Cl Cl 0.1484 0.1585 'International Tables Vol C Tables 4.2.6.8 and 6.1.1.4'
S S 0.1246 0.1234 'International Tables Vol C Tables 4.2.6.8 and 6.1.1.4'
P P 0.1023 0.0942 'International Tables Vol C Tables 4.2.6.8 and 6.1.1.4'
O O 0.0106 0.0060 'International Tables Vol C Tables 4.2.6.8 and 6.1.1.4'
N N 0.0061 0.0033 'International Tables Vol C Tables 4.2.6.8 and 6.1.1.4'
C C 0.0033 0.0016 'International Tables Vol C Tables 4.2.6.8 and 6.1.1.4'
H H 0.0000 0.0000 'International Tables Vol C Tables 4.2.6.8 and 6.1.1.4'

loop_
_geom_angle_atom_site_label_1
_geom_angle_atom_site_label_2
_geom_angle_atom_site_label_3
_geom_angle
_geom_angle_site_symmetry_1
_geom_angle_site_symmetry_3
_geom_angle_publ_flag
O2 S1 O1 118.4(2) . . ?
O2 S1 N1 111.0(2) . . ?
O1 S1 N1 114.4(2) . . ?
O2 S1 Cl1 103.14(19) . . ?
O1 S1 Cl1 103.87(17) . . ?
N1 S1 Cl1 103.94(18) . . ?
O4 S2 O3 118.4(2) . . ?
O4 S2 N2 111.1(2) . . ?
O3 S2 N2 114.6(2) . . ?
O4 S2 Cl2 103.2(2) . . ?
O3 S2 Cl2 103.54(18) . . ?
N2 S2 Cl2 103.79(19) . . ?
N1 P1 C5 104.8(2) . . ?
N1 P1 C1 119.0(2) . . ?
C5 P1 C1 109.8(2) . . ?
N1 P1 C4 117.0(2) . . ?
C5 P1 C4 111.5(2) . . ?
C1 P1 C4 94.8(2) . . ?
N2 P2 C27 104.8(2) . . ?
N2 P2 C23 118.3(2) . . ?
C27 P2 C23 112.3(3) . . ?
N2 P2 C26 117.6(2) . . ?
C27 P2 C26 109.3(2) . . ?
C23 P2 C26 94.4(3) . . ?
S1 N1 P1 122.3(3) . . ?
S2 N2 P2 124.8(3) . . ?
C2 C1 C11 127.2(5) . . ?
C2 C1 P1 106.5(4) . . ?
C11 C1 P1 126.0(4) . . ?
C1 C2 C3 115.6(5) . . ?
C1 C2 H2 122.2 . . ?
C3 C2 H2 122.2 . . ?
C4 C3 C2 117.0(5) . . ?
C4 C3 H3 121.5 . . ?
C2 C3 H3 121.5 . . ?
C3 C4 C17 128.9(5) . . ?
C3 C4 P1 105.8(4) . . ?
C17 C4 P1 125.2(4) . . ?
C6 C5 C10 120.3(5) . . ?
C6 C5 P1 118.8(4) . . ?
C10 C5 P1 120.8(4) . . ?
C5 C6 C7 118.7(5) . . ?
C5 C6 H6 120.6 . . ?
C7 C6 H6 120.6 . . ?
C8 C7 C6 121.1(5) . . ?
C8 C7 H7 119.4 . . ?
C6 C7 H7 119.4 . . ?
C7 C8 C9 120.0(5) . . ?
C7 C8 H8 120.0 . . ?
C9 C8 H8 120.0 . . ?
C8 C9 C10 119.8(5) . . ?
C8 C9 H9 120.1 . . ?
C10 C9 H9 120.1 . . ?
C5 C10 C9 120.0(5) . . ?
C5 C10 H10 120.0 . . ?
C9 C10 H10 120.0 . . ?
C16 C11 C12 117.8(5) . . ?
C16 C11 C1 122.4(5) . . ?
C12 C11 C1 119.6(5) . . ?
C13 C12 C11 120.6(5) . . ?
C13 C12 H12 119.7 . . ?
C11 C12 H12 119.7 . . ?
C14 C13 C12 119.8(5) . . ?
C14 C13 H13 120.1 . . ?
C12 C13 H13 120.1 . . ?
C13 C14 C15 120.3(6) . . ?
C13 C14 H14 119.9 . . ?
C15 C14 H14 119.9 . . ?
C16 C15 C14 120.3(6) . . ?
C16 C15 H15 119.8 . . ?
C14 C15 H15 119.8 . . ?
C15 C16 C11 121.0(6) . . ?
C15 C16 H16 119.5 . . ?
C11 C16 H16 119.5 . . ?
C22 C17 C18 117.7(5) . . ?
C22 C17 C4 121.3(5) . . ?
C18 C17 C4 120.9(5) . . ?
C19 C18 C17 120.6(5) . . ?
C19 C18 H18 119.7 . . ?
C17 C18 H18 119.7 . . ?
C20 C19 C18 120.5(6) . . ?
C20 C19 H19 119.7 . . ?
C18 C19 H19 119.7 . . ?
C19 C20 C21 119.4(6) . . ?
C19 C20 H20 120.3 . . ?
C21 C20 H20 120.3 . . ?
C22 C21 C20 120.6(6) . . ?
C22 C21 H21 119.7 . . ?
C20 C21 H21 119.7 . . ?
C21 C22 C17 121.2(5) . . ?
C21 C22 H22 119.4 . . ?
C17 C22 H22 119.4 . . ?
C24 C23 C33 128.0(5) . . ?
C24 C23 P2 106.2(4) . . ?
C33 C23 P2 125.7(4) . . ?
C23 C24 C25 116.9(5) . . ?
C23 C24 H24 121.6 . . ?
C25 C24 H24 121.6 . . ?
C26 C25 C24 116.8(5) . . ?
C26 C25 H25 121.6 . . ?
C24 C25 H25 121.6 . . ?
C25 C26 C39 128.7(5) . . ?
C25 C26 P2 105.7(4) . . ?
C39 C26 P2 125.4(4) . . ?
C32 C27 C28 120.1(5) . . ?
C32 C27 P2 120.9(4) . . ?
C28 C27 P2 119.0(4) . . ?
C29 C28 C27 119.0(5) . . ?
C29 C28 H28 120.5 . . ?
C27 C28 H28 120.5 . . ?
C30 C29 C28 121.0(5) . . ?
C30 C29 H29 119.5 . . ?
C28 C29 H29 119.5 . . ?
C29 C30 C31 120.0(5) . . ?
C29 C30 H30 120.0 . . ?
C31 C30 H30 120.0 . . ?
C30 C31 C32 120.1(5) . . ?
C30 C31 H31 119.9 . . ?
C32 C31 H31 119.9 . . ?
C27 C32 C31 119.7(5) . . ?
C27 C32 H32 120.1 . . ?
C31 C32 H32 120.1 . . ?
C34 C33 C38 118.6(5) . . ?
C34 C33 C23 121.3(5) . . ?
C38 C33 C23 120.0(5) . . ?
C35 C34 C33 120.9(5) . . ?
C35 C34 H34 119.5 . . ?
C33 C34 H34 119.5 . . ?
C36 C35 C34 120.3(6) . . ?
C36 C35 H35 119.9 . . ?
C34 C35 H35 119.9 . . ?
C35 C36 C37 119.2(6) . . ?
C35 C36 H36 120.4 . . ?
C37 C36 H36 120.4 . . ?
C38 C37 C36 120.6(6) . . ?
C38 C37 H37 119.7 . . ?
C36 C37 H37 119.7 . . ?
C37 C38 C33 120.4(6) . . ?
C37 C38 H38 119.8 . . ?
C33 C38 H38 119.8 . . ?
C40 C39 C44 117.4(5) . . ?
C40 C39 C26 120.8(5) . . ?
C44 C39 C26 121.7(5) . . ?
C41 C40 C39 121.6(5) . . ?
C41 C40 H40 119.2 . . ?
C39 C40 H40 119.2 . . ?
C40 C41 C42 119.7(5) . . ?
C40 C41 H41 120.1 . . ?
C42 C41 H41 120.1 . . ?
C43 C42 C41 120.2(6) . . ?
C43 C42 H42 119.9 . . ?
C41 C42 H42 119.9 . . ?
C42 C43 C44 120.3(6) . . ?
C42 C43 H43 119.8 . . ?
C44 C43 H43 119.8 . . ?
C43 C44 C39 120.9(5) . . ?
C43 C44 H44 119.6 . . ?
C39 C44 H44 119.6 . . ?
N3 C45 C46 178.5(8) . . ?
C45 C46 H46A 109.5 . . ?
C45 C46 H46B 109.5 . . ?
H46A C46 H46B 109.5 . . ?
C45 C46 H46C 109.5 . . ?
H46A C46 H46C 109.5 . . ?
H46B C46 H46C 109.5 . . ?

loop_
_geom_bond_atom_site_label_1
_geom_bond_atom_site_label_2
_geom_bond_distance
_geom_bond_site_symmetry_2
_geom_bond_publ_flag
Cl1 S1 2.0793(19) . ?
Cl2 S2 2.081(2) . ?
S1 O2 1.418(4) . ?
S1 O1 1.432(4) . ?
S1 N1 1.557(4) . ?
S2 O4 1.410(4) . ?
S2 O3 1.424(4) . ?
S2 N2 1.546(4) . ?
P1 N1 1.609(4) . ?
P1 C5 1.788(5) . ?
P1 C1 1.794(5) . ?
P1 C4 1.816(5) . ?
P2 N2 1.603(4) . ?
P2 C27 1.790(6) . ?
P2 C23 1.811(6) . ?
P2 C26 1.817(5) . ?
N3 C45 1.134(8) . ?
C1 C2 1.348(7) . ?
C1 C11 1.466(8) . ?
C2 C3 1.470(8) . ?
C2 H2 0.9500 . ?
C3 C4 1.331(7) . ?
C3 H3 0.9500 . ?
C4 C17 1.454(8) . ?
C5 C6 1.384(7) . ?
C5 C10 1.387(7) . ?
C6 C7 1.393(7) . ?
C6 H6 0.9500 . ?
C7 C8 1.373(8) . ?
C7 H7 0.9500 . ?
C8 C9 1.375(8) . ?
C8 H8 0.9500 . ?
C9 C10 1.392(8) . ?
C9 H9 0.9500 . ?
C10 H10 0.9500 . ?
C11 C16 1.405(8) . ?
C11 C12 1.406(8) . ?
C12 C13 1.394(8) . ?
C12 H12 0.9500 . ?
C13 C14 1.376(8) . ?
C13 H13 0.9500 . ?
C14 C15 1.387(8) . ?
C14 H14 0.9500 . ?
C15 C16 1.370(9) . ?
C15 H15 0.9500 . ?
C16 H16 0.9500 . ?
C17 C22 1.390(8) . ?
C17 C18 1.409(7) . ?
C18 C19 1.378(8) . ?
C18 H18 0.9500 . ?
C19 C20 1.374(8) . ?
C19 H19 0.9500 . ?
C20 C21 1.386(8) . ?
C20 H20 0.9500 . ?
C21 C22 1.366(8) . ?
C21 H21 0.9500 . ?
C22 H22 0.9500 . ?
C23 C24 1.337(7) . ?
C23 C33 1.472(8) . ?
C24 C25 1.452(8) . ?
C24 H24 0.9500 . ?
C25 C26 1.344(7) . ?
C25 H25 0.9500 . ?
C26 C39 1.443(8) . ?
C27 C32 1.378(7) . ?
C27 C28 1.393(7) . ?
C28 C29 1.379(7) . ?
C28 H28 0.9500 . ?
C29 C30 1.364(8) . ?
C29 H29 0.9500 . ?
C30 C31 1.373(7) . ?
C30 H30 0.9500 . ?
C31 C32 1.384(8) . ?
C31 H31 0.9500 . ?
C32 H32 0.9500 . ?
C33 C34 1.390(8) . ?
C33 C38 1.399(7) . ?
C34 C35 1.390(8) . ?
C34 H34 0.9500 . ?
C35 C36 1.385(8) . ?
C35 H35 0.9500 . ?
C36 C37 1.394(9) . ?
C36 H36 0.9500 . ?
C37 C38 1.385(8) . ?
C37 H37 0.9500 . ?
C38 H38 0.9500 . ?
C39 C40 1.393(7) . ?
C39 C44 1.403(7) . ?
C40 C41 1.364(8) . ?
C40 H40 0.9500 . ?
C41 C42 1.387(8) . ?
C41 H41 0.9500 . ?
C42 C43 1.364(8) . ?
C42 H42 0.9500 . ?
C43 C44 1.373(8) . ?
C43 H43 0.9500 . ?
C44 H44 0.9500 . ?
C45 C46 1.438(9) . ?
C46 H46A 0.9800 . ?
C46 H46B 0.9800 . ?
C46 H46C 0.9800 . ?
